data_4072096
loop_
_publ_author_name
'Sun, Kai'
'Wang, Li'
'Wang, Zhong-Xia'

_publ_section_title
;
 Synthesis and Characterization of Amido Pincer Complexes of Lithium and
 Nickel and Catalysis of the Nickel Complexes in the Kumada Cross-Coupling
;
_journal_issue 21
_journal_name_full Organometallics
_journal_page_first 5649
_journal_paper_doi 10.1021/om800580p
_journal_volume 27
_journal_year 2008
_chemical_formula_sum 'C52 H47 Cl N2 Ni P2'
_chemical_formula_weight 856.02
_chemical_name_systematic
; 
 ? 
;
_space_group_IT_number 14
_symmetry_cell_setting monoclinic
_symmetry_space_group_name_Hall '-P 2ybc'
_symmetry_space_group_name_H-M 'P 1 21/c 1'
_atom_sites_solution_hydrogens geom
_atom_sites_solution_primary direct
_atom_sites_solution_secondary difmap
_audit_creation_method SHELXL-97
_cell_angle_alpha 90.00
_cell_angle_beta 113.301(2)
_cell_angle_gamma 90.00
_cell_formula_units_Z 4
_cell_length_a 15.2015(15)
_cell_length_b 18.635(2)
_cell_length_c 16.855(2)
_cell_measurement_reflns_used 4387
_cell_measurement_temperature 298(2)
_cell_measurement_theta_max 25.313
_cell_measurement_theta_min 2.442
_cell_volume 4385.3(8)
_computing_cell_refinement 'Bruker SMART'
_computing_data_collection 'Bruker SMART'
_computing_data_reduction 'Bruker SHELXTL'
_computing_molecular_graphics 'Bruker SHELXTL'
_computing_publication_material 'Bruker SHELXTL'
_computing_structure_refinement 'SHELXL-97 (Sheldrick, 1997)'
_computing_structure_solution 'SHELXS-97 (Sheldrick, 1990)'
_diffrn_ambient_temperature 298(2)
_diffrn_measured_fraction_theta_full 0.997
_diffrn_measured_fraction_theta_max 0.997
_diffrn_measurement_device_type 'CCD area detector'
_diffrn_measurement_method 'phi and omega scans'
_diffrn_radiation_monochromator graphite
_diffrn_radiation_source 'fine-focus sealed tube'
_diffrn_radiation_type MoK\a
_diffrn_radiation_wavelength 0.71073
_diffrn_reflns_av_R_equivalents 0.0769
_diffrn_reflns_av_sigmaI/netI 0.1085
_diffrn_reflns_limit_h_max 9
_diffrn_reflns_limit_h_min -18
_diffrn_reflns_limit_k_max 22
_diffrn_reflns_limit_k_min -16
_diffrn_reflns_limit_l_max 20
_diffrn_reflns_limit_l_min -20
_diffrn_reflns_number 17873
_diffrn_reflns_theta_full 25.01
_diffrn_reflns_theta_max 25.01
_diffrn_reflns_theta_min 1.46
_exptl_absorpt_coefficient_mu 0.614
_exptl_absorpt_correction_T_max 0.9244
_exptl_absorpt_correction_T_min 0.8767
_exptl_absorpt_correction_type multi-scan
_exptl_absorpt_process_details sadabs
_exptl_crystal_density_diffrn 1.297
_exptl_crystal_density_method 'not measured'
_exptl_crystal_F_000 1792
_exptl_crystal_size_max 0.22
_exptl_crystal_size_mid 0.18
_exptl_crystal_size_min 0.13
_refine_diff_density_max 0.752
_refine_diff_density_min -0.457
_refine_diff_density_rms 0.066
_refine_ls_extinction_method none
_refine_ls_goodness_of_fit_ref 1.061
_refine_ls_hydrogen_treatment mixed
_refine_ls_matrix_type full
_refine_ls_number_parameters 523
_refine_ls_number_reflns 7701
_refine_ls_number_restraints 120
_refine_ls_restrained_S_all 1.066
_refine_ls_R_factor_all 0.1387
_refine_ls_R_factor_gt 0.0673
_refine_ls_shift/su_max 0.000
_refine_ls_shift/su_mean 0.000
_refine_ls_structure_factor_coef Fsqd
_refine_ls_weighting_details 'calc w=1/[\s^2^(Fo^2^)+(0.0463P)^2^+2.4480P] where P=(Fo^2^+2Fc^2^)/3'
_refine_ls_weighting_scheme calc
_refine_ls_wR_factor_gt 0.1177
_refine_ls_wR_factor_ref 0.1430
_reflns_number_gt 4437
_reflns_number_total 7701
_reflns_threshold_expression >2sigma(I)
_cod_data_source_file om800580p_si_004.cif
_cod_data_source_block 070512a
_cod_depositor_comments
;
The following automatic conversions were performed:

'_symmetry_cell_setting' value 'Monoclinic' changed to 'monoclinic'
according to /home/saulius/struct/CIF-dictionaries/cif_core.dic
dictionary named 'cif_core.dic' version 2.4.1 from 2010-06-29.

Automatic conversion script
Id: cif_fix_values 1715 2011-07-08 13:25:40Z adriana 
;
_cod_original_cell_volume 4385.3(9)
_cod_original_sg_symbol_H-M P2(1)/c
_cod_database_code 4072096

loop_
_symmetry_equiv_pos_as_xyz
'x, y, z'
'-x, y+1/2, -z+1/2'
'-x, -y, -z'
'x, -y-1/2, z-1/2'

loop_
_atom_site_label
_atom_site_type_symbol
_atom_site_fract_x
_atom_site_fract_y
_atom_site_fract_z
_atom_site_U_iso_or_equiv
_atom_site_adp_type
_atom_site_occupancy
_atom_site_symmetry_multiplicity
_atom_site_calc_flag
_atom_site_refinement_flags
Ni1 Ni 0.29316(4) 0.63081(3) 0.09011(4) 0.03442(18) Uani 1 1 d .
Cl1 Cl 0.43123(9) 0.66522(7) 0.09227(8) 0.0474(4) Uani 1 1 d .
N1 N 0.1637(3) 0.6048(2) 0.0703(2) 0.0375(10) Uani 1 1 d .
N2 N 0.3545(3) 0.5779(2) 0.1978(2) 0.0354(10) Uani 1 1 d .
P1 P 0.23668(9) 0.68223(7) -0.03172(8) 0.0383(3) Uani 1 1 d .
P2 P 0.31296(9) 0.49845(7) 0.18026(8) 0.0372(3) Uani 1 1 d .
C1 C 0.1341(3) 0.5604(3) 0.1182(3) 0.0363(12) Uani 1 1 d .
C2 C 0.1918(3) 0.5032(3) 0.1673(3) 0.0397(13) Uani 1 1 d .
C3 C 0.1572(4) 0.4543(3) 0.2097(3) 0.0497(15) Uani 1 1 d .
H3 H 0.1964 0.4169 0.2404 0.060 Uiso 1 1 calc R
C4 C 0.0674(4) 0.4597(3) 0.2073(4) 0.0567(16) Uani 1 1 d .
H4 H 0.0445 0.4256 0.2348 0.068 Uiso 1 1 calc R
C5 C 0.0104(4) 0.5162(3) 0.1638(4) 0.0539(15) Uani 1 1 d .
H5 H -0.0509 0.5208 0.1630 0.065 Uiso 1 1 calc R
C6 C 0.0431(4) 0.5655(3) 0.1218(3) 0.0492(14) Uani 1 1 d .
H6 H 0.0037 0.6039 0.0945 0.059 Uiso 1 1 calc R
C7 C 0.1102(3) 0.6633(3) -0.0694(3) 0.0451(14) Uani 1 1 d .
H7A H 0.0731 0.7035 -0.1025 0.054 Uiso 1 1 calc R
H7B H 0.0942 0.6211 -0.1060 0.054 Uiso 1 1 calc R
C8 C 0.0883(3) 0.6508(3) 0.0097(3) 0.0418(13) Uani 1 1 d .
H8 H 0.0287 0.6230 -0.0095 0.050 Uiso 1 1 calc R
C9 C 0.0700(3) 0.7194(3) 0.0484(3) 0.0424(13) Uani 1 1 d .
C10 C -0.0116(4) 0.7581(4) 0.0043(4) 0.0675(18) Uani 1 1 d .
H10 H -0.0551 0.7411 -0.0486 0.081 Uiso 1 1 calc R
C11 C -0.0304(5) 0.8213(4) 0.0362(5) 0.081(2) Uani 1 1 d .
H11 H -0.0863 0.8465 0.0049 0.098 Uiso 1 1 calc R
C12 C 0.0319(5) 0.8472(4) 0.1129(5) 0.077(2) Uani 1 1 d .
H12 H 0.0196 0.8904 0.1341 0.092 Uiso 1 1 calc R
C13 C 0.1125(5) 0.8095(4) 0.1584(4) 0.0667(18) Uani 1 1 d .
H13 H 0.1555 0.8268 0.2112 0.080 Uiso 1 1 calc R
C14 C 0.1308(4) 0.7453(3) 0.1264(4) 0.0548(16) Uani 1 1 d .
H14 H 0.1856 0.7195 0.1587 0.066 Uiso 1 1 calc R
C15 C 0.2471(3) 0.7782(3) -0.0399(3) 0.0406(13) Uani 1 1 d .
C16 C 0.2842(4) 0.8195(3) 0.0318(4) 0.0590(16) Uani 1 1 d .
H16 H 0.3089 0.7981 0.0861 0.071 Uiso 1 1 calc R
C17 C 0.2854(5) 0.8934(4) 0.0248(5) 0.081(2) Uani 1 1 d .
H17 H 0.3107 0.9214 0.0744 0.097 Uiso 1 1 calc R
C18 C 0.2501(5) 0.9255(4) -0.0539(5) 0.080(2) Uani 1 1 d .
H18 H 0.2509 0.9752 -0.0580 0.096 Uiso 1 1 calc R
C19 C 0.2135(5) 0.8849(4) -0.1267(5) 0.0704(19) Uani 1 1 d .
H19 H 0.1903 0.9066 -0.1808 0.084 Uiso 1 1 calc R
C20 C 0.2111(4) 0.8113(3) -0.1196(4) 0.0555(16) Uani 1 1 d .
H20 H 0.1848 0.7835 -0.1693 0.067 Uiso 1 1 calc R
C21 C 0.2767(4) 0.6416(3) -0.1085(3) 0.0426(13) Uani 1 1 d .
C22 C 0.3345(4) 0.6754(3) -0.1406(4) 0.0543(15) Uani 1 1 d .
H22 H 0.3544 0.7222 -0.1234 0.065 Uiso 1 1 calc R
C23 C 0.3642(5) 0.6413(5) -0.1986(4) 0.075(2) Uani 1 1 d .
H23 H 0.4042 0.6652 -0.2198 0.090 Uiso 1 1 calc R
C24 C 0.3354(6) 0.5735(5) -0.2247(4) 0.086(3) Uani 1 1 d .
H24 H 0.3526 0.5517 -0.2661 0.103 Uiso 1 1 calc R
C25 C 0.2815(6) 0.5377(4) -0.1903(5) 0.087(2) Uani 1 1 d .
H25 H 0.2648 0.4901 -0.2055 0.104 Uiso 1 1 calc R
C26 C 0.2516(5) 0.5713(3) -0.1329(4) 0.0679(19) Uani 1 1 d .
H26 H 0.2138 0.5464 -0.1102 0.081 Uiso 1 1 calc R
C27 C 0.3198(4) 0.4577(3) 0.0869(3) 0.0418(13) Uani 1 1 d .
C28 C 0.2460(4) 0.4166(3) 0.0318(4) 0.0609(17) Uani 1 1 d .
H28 H 0.1891 0.4125 0.0399 0.073 Uiso 1 1 calc R
C29 C 0.2570(6) 0.3812(4) -0.0364(4) 0.081(2) Uani 1 1 d .
H29 H 0.2064 0.3547 -0.0752 0.097 Uiso 1 1 calc R
C30 C 0.3404(6) 0.3850(4) -0.0464(4) 0.080(2) Uani 1 1 d .
H30 H 0.3477 0.3595 -0.0908 0.096 Uiso 1 1 calc R
C31 C 0.4142(5) 0.4255(4) 0.0076(4) 0.0702(19) Uani 1 1 d .
H31 H 0.4715 0.4281 0.0000 0.084 Uiso 1 1 calc R
C32 C 0.4031(4) 0.4625(3) 0.0734(4) 0.0553(16) Uani 1 1 d .
H32 H 0.4528 0.4913 0.1095 0.066 Uiso 1 1 calc R
C33 C 0.3733(3) 0.4390(3) 0.2684(3) 0.0413(13) Uani 1 1 d .
C34 C 0.4061(4) 0.3722(3) 0.2562(4) 0.0511(14) Uani 1 1 d .
H34 H 0.3961 0.3573 0.2006 0.061 Uiso 1 1 calc R
C35 C 0.4529(4) 0.3282(4) 0.3245(5) 0.0705(19) Uani 1 1 d .
H35 H 0.4749 0.2837 0.3153 0.085 Uiso 1 1 calc R
C36 C 0.4674(5) 0.3491(4) 0.4057(5) 0.081(2) Uani 1 1 d .
H36 H 0.4990 0.3188 0.4521 0.097 Uiso 1 1 calc R
C37 C 0.4354(4) 0.4154(4) 0.4197(4) 0.0687(19) Uani 1 1 d .
H37 H 0.4459 0.4298 0.4756 0.082 Uiso 1 1 calc R
C38 C 0.3881(4) 0.4600(3) 0.3515(4) 0.0544(15) Uani 1 1 d .
H38 H 0.3659 0.5044 0.3609 0.065 Uiso 1 1 calc R
C39 C 0.4394(3) 0.6017(3) 0.2636(3) 0.0361(12) Uani 1 1 d .
C40 C 0.4394(4) 0.6668(3) 0.3020(3) 0.0473(14) Uani 1 1 d .
H40 H 0.3833 0.6936 0.2836 0.057 Uiso 1 1 calc R
C41 C 0.5202(4) 0.6930(3) 0.3667(4) 0.0602(17) Uani 1 1 d .
H41 H 0.5180 0.7377 0.3905 0.072 Uiso 1 1 calc R
C42 C 0.6045(4) 0.6548(4) 0.3973(3) 0.0556(16) Uani 1 1 d .
C43 C 0.6040(4) 0.5900(3) 0.3598(4) 0.0582(17) Uani 1 1 d .
H43 H 0.6597 0.5626 0.3796 0.070 Uiso 1 1 calc R
C44 C 0.5239(4) 0.5636(3) 0.2934(3) 0.0499(15) Uani 1 1 d .
H44 H 0.5269 0.5197 0.2684 0.060 Uiso 1 1 calc R
C45 C 0.6927(4) 0.6836(4) 0.4685(4) 0.090(2) Uani 1 1 d .
H45A H 0.7327 0.6444 0.4992 0.136 Uiso 1 1 calc R
H45B H 0.6746 0.7115 0.5075 0.136 Uiso 1 1 calc R
H45C H 0.7273 0.7134 0.4442 0.136 Uiso 1 1 calc R
C46 C 0.9013(7) 0.8682(5) 0.8066(5) 0.100(2) Uani 1 1 d U
C47 C 0.8121(6) 0.8516(5) 0.8043(5) 0.101(2) Uani 1 1 d U
H47 H 0.7846 0.8815 0.8323 0.122 Uiso 1 1 calc R
C48 C 0.7643(7) 0.7939(5) 0.7631(6) 0.112(2) Uani 1 1 d U
H48 H 0.7035 0.7846 0.7614 0.135 Uiso 1 1 calc R
C49 C 0.8031(7) 0.7497(5) 0.7243(6) 0.114(2) Uani 1 1 d U
H49 H 0.7689 0.7093 0.6965 0.136 Uiso 1 1 calc R
C50 C 0.8897(7) 0.7612(5) 0.7240(5) 0.109(2) Uani 1 1 d U
H50 H 0.9155 0.7293 0.6966 0.131 Uiso 1 1 calc R
C51 C 0.9403(7) 0.8215(5) 0.7651(5) 0.106(2) Uani 1 1 d U
H51 H 1.0003 0.8308 0.7648 0.127 Uiso 1 1 calc R
C52 C 0.9510(7) 0.9331(5) 0.8531(6) 0.149(3) Uani 1 1 d U
H52A H 0.9104 0.9582 0.8752 0.223 Uiso 1 1 calc R
H52B H 0.9656 0.9637 0.8142 0.223 Uiso 1 1 calc R
H52C H 1.0092 0.9195 0.9001 0.223 Uiso 1 1 calc R

loop_
_atom_site_aniso_label
_atom_site_aniso_U_11
_atom_site_aniso_U_22
_atom_site_aniso_U_33
_atom_site_aniso_U_23
_atom_site_aniso_U_13
_atom_site_aniso_U_12
Ni1 0.0297(3) 0.0364(4) 0.0344(3) 0.0011(3) 0.0097(3) -0.0036(3)
Cl1 0.0361(7) 0.0552(9) 0.0497(8) 0.0002(7) 0.0157(6) -0.0114(6)
N1 0.022(2) 0.040(3) 0.047(2) 0.006(2) 0.0097(19) -0.0044(18)
N2 0.033(2) 0.033(2) 0.034(2) 0.0021(19) 0.0077(18) -0.0023(18)
P1 0.0396(8) 0.0394(8) 0.0338(7) 0.0011(6) 0.0121(6) -0.0035(6)
P2 0.0353(7) 0.0349(8) 0.0390(7) 0.0009(7) 0.0121(6) 0.0007(6)
C1 0.031(3) 0.034(3) 0.042(3) -0.001(3) 0.012(2) -0.008(2)
C2 0.034(3) 0.038(3) 0.044(3) 0.002(3) 0.012(2) -0.005(2)
C3 0.043(3) 0.042(3) 0.060(4) 0.009(3) 0.016(3) -0.002(3)
C4 0.052(4) 0.055(4) 0.063(4) 0.014(3) 0.023(3) -0.015(3)
C5 0.035(3) 0.060(4) 0.067(4) 0.003(3) 0.022(3) -0.007(3)
C6 0.040(3) 0.050(4) 0.057(3) 0.010(3) 0.019(3) 0.000(3)
C7 0.041(3) 0.042(3) 0.041(3) 0.001(3) 0.004(2) -0.006(2)
C8 0.027(3) 0.048(3) 0.043(3) 0.006(3) 0.005(2) -0.005(2)
C9 0.029(3) 0.050(4) 0.047(3) 0.009(3) 0.014(2) 0.004(3)
C10 0.055(4) 0.074(5) 0.062(4) 0.004(4) 0.011(3) 0.013(3)
C11 0.062(4) 0.087(6) 0.088(5) 0.010(5) 0.022(4) 0.034(4)
C12 0.091(6) 0.060(5) 0.087(5) 0.006(4) 0.042(4) 0.020(4)
C13 0.065(4) 0.064(4) 0.068(4) -0.010(4) 0.022(3) 0.000(4)
C14 0.046(3) 0.059(4) 0.053(3) 0.002(3) 0.012(3) 0.011(3)
C15 0.039(3) 0.037(3) 0.045(3) 0.004(3) 0.017(3) 0.001(2)
C16 0.076(4) 0.044(4) 0.051(4) -0.005(3) 0.019(3) -0.008(3)
C17 0.117(6) 0.048(4) 0.075(5) -0.011(4) 0.035(4) -0.013(4)
C18 0.098(6) 0.044(4) 0.105(6) 0.006(5) 0.047(5) 0.002(4)
C19 0.080(5) 0.059(5) 0.071(4) 0.023(4) 0.028(4) 0.011(4)
C20 0.062(4) 0.049(4) 0.051(3) 0.008(3) 0.018(3) 0.002(3)
C21 0.048(3) 0.043(3) 0.034(3) -0.003(3) 0.012(2) 0.002(3)
C22 0.051(4) 0.065(4) 0.052(3) -0.003(3) 0.026(3) 0.002(3)
C23 0.068(5) 0.105(7) 0.063(4) -0.005(4) 0.038(4) 0.012(4)
C24 0.101(6) 0.099(7) 0.052(4) -0.006(5) 0.025(4) 0.047(5)
C25 0.129(7) 0.054(5) 0.068(5) -0.012(4) 0.030(5) 0.017(5)
C26 0.099(5) 0.047(4) 0.057(4) -0.002(3) 0.031(4) -0.003(4)
C27 0.046(3) 0.031(3) 0.043(3) 0.000(3) 0.012(3) 0.003(2)
C28 0.057(4) 0.058(4) 0.058(4) -0.015(3) 0.013(3) 0.003(3)
C29 0.088(6) 0.068(5) 0.069(4) -0.029(4) 0.013(4) -0.005(4)
C30 0.111(6) 0.072(5) 0.055(4) -0.012(4) 0.031(4) 0.019(5)
C31 0.083(5) 0.078(5) 0.057(4) -0.003(4) 0.035(4) 0.011(4)
C32 0.061(4) 0.055(4) 0.050(3) -0.002(3) 0.022(3) 0.001(3)
C33 0.036(3) 0.039(3) 0.050(3) 0.007(3) 0.018(2) 0.001(2)
C34 0.049(3) 0.045(3) 0.063(4) 0.008(3) 0.026(3) 0.005(3)
C35 0.068(4) 0.061(4) 0.083(5) 0.029(4) 0.030(4) 0.026(3)
C36 0.062(4) 0.094(6) 0.080(5) 0.044(5) 0.021(4) 0.024(4)
C37 0.066(4) 0.093(6) 0.046(3) 0.016(4) 0.021(3) 0.010(4)
C38 0.058(4) 0.057(4) 0.052(3) 0.014(3) 0.025(3) 0.010(3)
C39 0.040(3) 0.040(3) 0.029(3) -0.001(2) 0.014(2) -0.002(2)
C40 0.042(3) 0.051(4) 0.045(3) -0.010(3) 0.013(3) 0.006(3)
C41 0.055(4) 0.058(4) 0.056(4) -0.024(3) 0.009(3) -0.004(3)
C42 0.042(3) 0.077(5) 0.043(3) -0.011(3) 0.012(3) -0.015(3)
C43 0.032(3) 0.068(4) 0.067(4) 0.002(4) 0.011(3) 0.007(3)
C44 0.033(3) 0.049(4) 0.062(4) -0.008(3) 0.013(3) 0.005(3)
C45 0.058(4) 0.127(7) 0.066(4) -0.022(5) 0.003(3) -0.016(4)
C46 0.114(4) 0.094(4) 0.086(4) 0.031(4) 0.032(4) 0.001(4)
C47 0.114(5) 0.100(4) 0.093(4) 0.030(4) 0.044(4) 0.015(4)
C48 0.119(5) 0.110(5) 0.099(4) 0.037(4) 0.033(4) 0.008(4)
C49 0.130(5) 0.094(4) 0.095(4) 0.034(4) 0.021(4) 0.007(4)
C50 0.126(5) 0.102(4) 0.093(4) 0.029(4) 0.039(4) 0.038(4)
C51 0.103(4) 0.114(5) 0.097(4) 0.038(4) 0.035(4) 0.016(4)
C52 0.161(7) 0.138(7) 0.125(6) 0.018(6) 0.033(6) -0.027(6)

loop_
_atom_type_symbol
_atom_type_description
_atom_type_scat_dispersion_real
_atom_type_scat_dispersion_imag
_atom_type_scat_source
C C 0.0033 0.0016 'International Tables Vol C Tables 4.2.6.8 and 6.1.1.4'
H H 0.0000 0.0000 'International Tables Vol C Tables 4.2.6.8 and 6.1.1.4'
N N 0.0061 0.0033 'International Tables Vol C Tables 4.2.6.8 and 6.1.1.4'
P P 0.1023 0.0942 'International Tables Vol C Tables 4.2.6.8 and 6.1.1.4'
Ni Ni 0.3393 1.1124 'International Tables Vol C Tables 4.2.6.8 and 6.1.1.4'
Cl Cl 0.1484 0.1585 'International Tables Vol C Tables 4.2.6.8 and 6.1.1.4'

loop_
_geom_angle_atom_site_label_1
_geom_angle_atom_site_label_2
_geom_angle_atom_site_label_3
_geom_angle
N1 Ni1 N2 96.54(17)
N1 Ni1 P1 87.20(12)
N2 Ni1 P1 173.75(13)
N1 Ni1 Cl1 171.39(13)
N2 Ni1 Cl1 91.75(12)
P1 Ni1 Cl1 84.34(6)
C1 N1 C8 114.7(4)
C1 N1 Ni1 127.6(3)
C8 N1 Ni1 115.9(3)
C39 N2 P2 128.0(3)
C39 N2 Ni1 122.0(3)
P2 N2 Ni1 106.82(19)
C21 P1 C15 107.2(3)
C21 P1 C7 106.3(2)
C15 P1 C7 106.3(2)
C21 P1 Ni1 112.62(17)
C15 P1 Ni1 120.59(18)
C7 P1 Ni1 102.70(17)
N2 P2 C2 107.1(2)
N2 P2 C27 113.7(2)
C2 P2 C27 109.4(2)
N2 P2 C33 112.8(2)
C2 P2 C33 107.5(2)
C27 P2 C33 106.2(2)
N1 C1 C6 123.3(5)
N1 C1 C2 122.1(5)
C6 C1 C2 114.6(5)
C3 C2 C1 121.4(5)
C3 C2 P2 119.5(4)
C1 C2 P2 118.9(4)
C4 C3 C2 121.4(5)
C4 C3 H3 119.3
C2 C3 H3 119.3
C3 C4 C5 119.2(5)
C3 C4 H4 120.4
C5 C4 H4 120.4
C6 C5 C4 120.6(5)
C6 C5 H5 119.7
C4 C5 H5 119.7
C5 C6 C1 122.7(5)
C5 C6 H6 118.7
C1 C6 H6 118.7
C8 C7 P1 107.2(3)
C8 C7 H7A 110.3
P1 C7 H7A 110.3
C8 C7 H7B 110.3
P1 C7 H7B 110.3
H7A C7 H7B 108.5
N1 C8 C9 114.8(4)
N1 C8 C7 108.6(4)
C9 C8 C7 113.1(4)
N1 C8 H8 106.6
C9 C8 H8 106.6
C7 C8 H8 106.6
C14 C9 C10 117.3(6)
C14 C9 C8 123.2(5)
C10 C9 C8 119.5(5)
C11 C10 C9 121.6(6)
C11 C10 H10 119.2
C9 C10 H10 119.2
C12 C11 C10 120.3(6)
C12 C11 H11 119.8
C10 C11 H11 119.8
C11 C12 C13 119.3(7)
C11 C12 H12 120.4
C13 C12 H12 120.4
C12 C13 C14 120.2(6)
C12 C13 H13 119.9
C14 C13 H13 119.9
C9 C14 C13 121.2(6)
C9 C14 H14 119.4
C13 C14 H14 119.4
C16 C15 C20 118.7(5)
C16 C15 P1 120.9(4)
C20 C15 P1 120.3(4)
C15 C16 C17 120.3(6)
C15 C16 H16 119.8
C17 C16 H16 119.8
C18 C17 C16 120.6(6)
C18 C17 H17 119.7
C16 C17 H17 119.7
C17 C18 C19 120.0(6)
C17 C18 H18 120.0
C19 C18 H18 120.0
C18 C19 C20 119.3(6)
C18 C19 H19 120.3
C20 C19 H19 120.3
C15 C20 C19 121.0(6)
C15 C20 H20 119.5
C19 C20 H20 119.5
C22 C21 C26 117.9(6)
C22 C21 P1 123.3(4)
C26 C21 P1 118.8(5)
C21 C22 C23 120.9(6)
C21 C22 H22 119.5
C23 C22 H22 119.5
C24 C23 C22 120.3(7)
C24 C23 H23 119.8
C22 C23 H23 119.8
C23 C24 C25 119.6(7)
C23 C24 H24 120.2
C25 C24 H24 120.2
C24 C25 C26 120.2(7)
C24 C25 H25 119.9
C26 C25 H25 119.9
C25 C26 C21 120.9(7)
C25 C26 H26 119.6
C21 C26 H26 119.6
C28 C27 C32 119.0(5)
C28 C27 P2 121.0(5)
C32 C27 P2 119.7(4)
C27 C28 C29 119.3(6)
C27 C28 H28 120.3
C29 C28 H28 120.3
C30 C29 C28 120.4(7)
C30 C29 H29 119.8
C28 C29 H29 119.8
C29 C30 C31 121.0(7)
C29 C30 H30 119.5
C31 C30 H30 119.5
C30 C31 C32 119.2(7)
C30 C31 H31 120.4
C32 C31 H31 120.4
C31 C32 C27 121.1(6)
C31 C32 H32 119.4
C27 C32 H32 119.4
C38 C33 C34 118.8(5)
C38 C33 P2 119.3(4)
C34 C33 P2 121.9(4)
C35 C34 C33 120.8(6)
C35 C34 H34 119.6
C33 C34 H34 119.6
C36 C35 C34 120.2(6)
C36 C35 H35 119.9
C34 C35 H35 119.9
C35 C36 C37 120.2(6)
C35 C36 H36 119.9
C37 C36 H36 119.9
C38 C37 C36 120.1(6)
C38 C37 H37 119.9
C36 C37 H37 119.9
C37 C38 C33 119.9(6)
C37 C38 H38 120.0
C33 C38 H38 120.0
C40 C39 C44 117.2(5)
C40 C39 N2 118.7(5)
C44 C39 N2 124.1(5)
C41 C40 C39 121.5(5)
C41 C40 H40 119.2
C39 C40 H40 119.2
C40 C41 C42 121.4(5)
C40 C41 H41 119.3
C42 C41 H41 119.3
C43 C42 C41 116.9(5)
C43 C42 C45 121.8(6)
C41 C42 C45 121.3(6)
C42 C43 C44 122.3(5)
C42 C43 H43 118.9
C44 C43 H43 118.9
C39 C44 C43 120.7(5)
C39 C44 H44 119.7
C43 C44 H44 119.7
C42 C45 H45A 109.5
C42 C45 H45B 109.5
H45A C45 H45B 109.5
C42 C45 H45C 109.5
H45A C45 H45C 109.5
H45B C45 H45C 109.5
C47 C46 C51 117.2(10)
C47 C46 C52 119.4(10)
C51 C46 C52 123.4(10)
C48 C47 C46 121.8(10)
C48 C47 H47 119.1
C46 C47 H47 119.1
C49 C48 C47 120.1(11)
C49 C48 H48 120.0
C47 C48 H48 120.0
C48 C49 C50 122.2(11)
C48 C49 H49 118.9
C50 C49 H49 118.9
C49 C50 C51 118.8(10)
C49 C50 H50 120.6
C51 C50 H50 120.6
C50 C51 C46 119.9(10)
C50 C51 H51 120.0
C46 C51 H51 120.0
C46 C52 H52A 109.5
C46 C52 H52B 109.5
H52A C52 H52B 109.5
C46 C52 H52C 109.5
H52A C52 H52C 109.5
H52B C52 H52C 109.5

loop_
_geom_bond_atom_site_label_1
_geom_bond_atom_site_label_2
_geom_bond_distance
Ni1 N1 1.923(4)
Ni1 N2 1.949(4)
Ni1 P1 2.1160(15)
Ni1 Cl1 2.1812(14)
N1 C1 1.352(6)
N1 C8 1.472(6)
N2 C39 1.400(6)
N2 P2 1.591(4)
P1 C21 1.799(5)
P1 C15 1.805(5)
P1 C7 1.805(5)
P2 C2 1.768(5)
P2 C27 1.787(5)
P2 C33 1.789(5)
C1 C6 1.412(7)
C1 C2 1.420(6)
C2 C3 1.385(7)
C3 C4 1.353(7)
C3 H3 0.9300
C4 C5 1.376(7)
C4 H4 0.9300
C5 C6 1.368(7)
C5 H5 0.9300
C6 H6 0.9300
C7 C8 1.515(7)
C7 H7A 0.9700
C7 H7B 0.9700
C8 C9 1.510(7)
C8 H8 0.9800
C9 C14 1.362(7)
C9 C10 1.372(7)
C10 C11 1.371(9)
C10 H10 0.9300
C11 C12 1.354(9)
C11 H11 0.9300
C12 C13 1.356(8)
C12 H12 0.9300
C13 C14 1.385(8)
C13 H13 0.9300
C14 H14 0.9300
C15 C16 1.355(7)
C15 C20 1.379(7)
C16 C17 1.383(8)
C16 H16 0.9300
C17 C18 1.357(9)
C17 H17 0.9300
C18 C19 1.359(8)
C18 H18 0.9300
C19 C20 1.380(8)
C19 H19 0.9300
C20 H20 0.9300
C21 C22 1.356(7)
C21 C26 1.382(7)
C22 C23 1.383(8)
C22 H22 0.9300
C23 C24 1.352(10)
C23 H23 0.9300
C24 C25 1.353(10)
C24 H24 0.9300
C25 C26 1.372(9)
C25 H25 0.9300
C26 H26 0.9300
C27 C28 1.373(7)
C27 C32 1.375(7)
C28 C29 1.391(8)
C28 H28 0.9300
C29 C30 1.345(9)
C29 H29 0.9300
C30 C31 1.361(9)
C30 H30 0.9300
C31 C32 1.371(8)
C31 H31 0.9300
C32 H32 0.9300
C33 C38 1.384(7)
C33 C34 1.386(7)
C34 C35 1.363(7)
C34 H34 0.9300
C35 C36 1.354(9)
C35 H35 0.9300
C36 C37 1.383(9)
C36 H36 0.9300
C37 C38 1.369(7)
C37 H37 0.9300
C38 H38 0.9300
C39 C40 1.375(7)
C39 C44 1.376(7)
C40 C41 1.370(7)
C40 H40 0.9300
C41 C42 1.375(8)
C41 H41 0.9300
C42 C43 1.362(8)
C42 C45 1.502(7)
C43 C44 1.378(7)
C43 H43 0.9300
C44 H44 0.9300
C45 H45A 0.9600
C45 H45B 0.9600
C45 H45C 0.9600
C46 C47 1.376(11)
C46 C51 1.388(11)
C46 C52 1.475(11)
C47 C48 1.329(11)
C47 H47 0.9300
C48 C49 1.327(12)
C48 H48 0.9300
C49 C50 1.336(11)
C49 H49 0.9300
C50 C51 1.382(11)
C50 H50 0.9300
C51 H51 0.9300
C52 H52A 0.9600
C52 H52B 0.9600
C52 H52C 0.9600

loop_
_geom_torsion_atom_site_label_1
_geom_torsion_atom_site_label_2
_geom_torsion_atom_site_label_3
_geom_torsion_atom_site_label_4
_geom_torsion
N2 Ni1 N1 C1 -2.9(4)
P1 Ni1 N1 C1 172.0(4)
Cl1 Ni1 N1 C1 161.3(7)
N2 Ni1 N1 C8 161.1(3)
P1 Ni1 N1 C8 -23.9(3)
Cl1 Ni1 N1 C8 -34.7(11)
N1 Ni1 N2 C39 -148.2(4)
P1 Ni1 N2 C39 85.3(12)
Cl1 Ni1 N2 C39 34.1(4)
N1 Ni1 N2 P2 50.6(2)
P1 Ni1 N2 P2 -75.9(12)
Cl1 Ni1 N2 P2 -127.0(2)
N1 Ni1 P1 C21 -115.8(2)
N2 Ni1 P1 C21 11.1(12)
Cl1 Ni1 P1 C21 62.6(2)
N1 Ni1 P1 C15 115.9(2)
N2 Ni1 P1 C15 -117.1(11)
Cl1 Ni1 P1 C15 -65.7(2)
N1 Ni1 P1 C7 -1.9(2)
N2 Ni1 P1 C7 125.1(11)
Cl1 Ni1 P1 C7 176.51(19)
C39 N2 P2 C2 130.6(4)
Ni1 N2 P2 C2 -69.7(3)
C39 N2 P2 C27 -108.4(4)
Ni1 N2 P2 C27 51.3(3)
C39 N2 P2 C33 12.6(5)
Ni1 N2 P2 C33 172.2(2)
C8 N1 C1 C6 -10.5(7)
Ni1 N1 C1 C6 153.7(4)
C8 N1 C1 C2 167.6(4)
Ni1 N1 C1 C2 -28.2(7)
N1 C1 C2 C3 -174.1(5)
C6 C1 C2 C3 4.3(7)
N1 C1 C2 P2 10.3(6)
C6 C1 C2 P2 -171.4(4)
N2 P2 C2 C3 -133.9(4)
C27 P2 C2 C3 102.4(5)
C33 P2 C2 C3 -12.5(5)
N2 P2 C2 C1 41.8(4)
C27 P2 C2 C1 -81.9(4)
C33 P2 C2 C1 163.2(4)
C1 C2 C3 C4 -1.2(8)
P2 C2 C3 C4 174.4(4)
C2 C3 C4 C5 -1.8(9)
C3 C4 C5 C6 1.4(9)
C4 C5 C6 C1 2.0(9)
N1 C1 C6 C5 173.6(5)
C2 C1 C6 C5 -4.7(7)
C21 P1 C7 C8 143.7(4)
C15 P1 C7 C8 -102.2(4)
Ni1 P1 C7 C8 25.3(4)
C1 N1 C8 C9 84.7(5)
Ni1 N1 C8 C9 -81.5(5)
C1 N1 C8 C7 -147.8(4)
Ni1 N1 C8 C7 46.1(5)
P1 C7 C8 N1 -43.8(5)
P1 C7 C8 C9 84.8(4)
N1 C8 C9 C14 14.1(7)
C7 C8 C9 C14 -111.2(6)
N1 C8 C9 C10 -165.6(5)
C7 C8 C9 C10 69.1(6)
C14 C9 C10 C11 1.4(9)
C8 C9 C10 C11 -178.9(6)
C9 C10 C11 C12 0.1(11)
C10 C11 C12 C13 -0.9(11)
C11 C12 C13 C14 0.2(11)
C10 C9 C14 C13 -2.1(9)
C8 C9 C14 C13 178.2(5)
C12 C13 C14 C9 1.3(10)
C21 P1 C15 C16 -136.0(5)
C7 P1 C15 C16 110.6(5)
Ni1 P1 C15 C16 -5.4(5)
C21 P1 C15 C20 48.7(5)
C7 P1 C15 C20 -64.7(5)
Ni1 P1 C15 C20 179.3(4)
C20 C15 C16 C17 0.2(9)
P1 C15 C16 C17 -175.3(5)
C15 C16 C17 C18 -0.4(11)
C16 C17 C18 C19 -0.3(12)
C17 C18 C19 C20 1.2(11)
C16 C15 C20 C19 0.7(9)
P1 C15 C20 C19 176.2(5)
C18 C19 C20 C15 -1.4(10)
C15 P1 C21 C22 21.3(5)
C7 P1 C21 C22 134.7(5)
Ni1 P1 C21 C22 -113.6(4)
C15 P1 C21 C26 -162.0(4)
C7 P1 C21 C26 -48.7(5)
Ni1 P1 C21 C26 63.0(4)
C26 C21 C22 C23 2.4(8)
P1 C21 C22 C23 179.1(4)
C21 C22 C23 C24 0.4(9)
C22 C23 C24 C25 -3.6(10)
C23 C24 C25 C26 3.8(11)
C24 C25 C26 C21 -0.9(10)
C22 C21 C26 C25 -2.2(9)
P1 C21 C26 C25 -179.0(5)
N2 P2 C27 C28 -139.4(4)
C2 P2 C27 C28 -19.7(5)
C33 P2 C27 C28 96.0(5)
N2 P2 C27 C32 45.9(5)
C2 P2 C27 C32 165.6(4)
C33 P2 C27 C32 -78.7(5)
C32 C27 C28 C29 -0.3(8)
P2 C27 C28 C29 -175.0(5)
C27 C28 C29 C30 2.4(10)
C28 C29 C30 C31 -2.5(11)
C29 C30 C31 C32 0.5(10)
C30 C31 C32 C27 1.7(9)
C28 C27 C32 C31 -1.8(8)
P2 C27 C32 C31 173.0(4)
N2 P2 C33 C38 48.3(5)
C2 P2 C33 C38 -69.5(5)
C27 P2 C33 C38 173.5(4)
N2 P2 C33 C34 -131.5(4)
C2 P2 C33 C34 110.7(5)
C27 P2 C33 C34 -6.3(5)
C38 C33 C34 C35 -0.6(8)
P2 C33 C34 C35 179.2(4)
C33 C34 C35 C36 0.4(9)
C34 C35 C36 C37 -0.4(11)
C35 C36 C37 C38 0.6(10)
C36 C37 C38 C33 -0.8(9)
C34 C33 C38 C37 0.8(8)
P2 C33 C38 C37 -179.1(4)
P2 N2 C39 C40 -141.3(4)
Ni1 N2 C39 C40 61.8(6)
P2 N2 C39 C44 38.3(7)
Ni1 N2 C39 C44 -118.7(5)
C44 C39 C40 C41 0.4(8)
N2 C39 C40 C41 -180.0(5)
C39 C40 C41 C42 -1.3(9)
C40 C41 C42 C43 0.6(9)
C40 C41 C42 C45 -179.8(6)
C41 C42 C43 C44 0.9(9)
C45 C42 C43 C44 -178.8(6)
C40 C39 C44 C43 1.0(8)
N2 C39 C44 C43 -178.6(5)
C42 C43 C44 C39 -1.7(9)
C51 C46 C47 C48 -1.0(12)
C52 C46 C47 C48 179.7(8)
C46 C47 C48 C49 1.5(13)
C47 C48 C49 C50 -0.9(13)
C48 C49 C50 C51 -0.3(13)
C49 C50 C51 C46 0.9(12)
C47 C46 C51 C50 -0.2(11)
C52 C46 C51 C50 179.0(7)
